data_1529863
loop_
_publ_author_name
'Ackrill, Thomas D.'
'Sparkes, Hazel A.'
'Willis, Christine L.'

_publ_section_title
;
 Synthesis of Diarylheptanoid Scaffolds Inspired by Calyxins I and J.
;
_journal_issue 15
_journal_name_full 'Organic letters'
_journal_page_first 3884
_journal_page_last 3887
_journal_paper_doi 10.1021/acs.orglett.5b01848
_journal_volume 17
_journal_year 2015
_chemical_formula_moiety 'C25 H26 O2'
_chemical_formula_sum 'C25 H26 O2'
_chemical_formula_weight 358.46
_chemical_name_systematic
;
 ?
;
_space_group_crystal_system orthorhombic
_space_group_IT_number 61
_space_group_name_Hall '-P 2ac 2ab'
_space_group_name_H-M_alt 'P b c a'
_symmetry_space_group_name_Hall '-P 2ac 2ab'
_symmetry_space_group_name_H-M 'P b c a'
_atom_sites_solution_hydrogens mixed
_audit_creation_method SHELXL-2013
_cell_angle_alpha 90
_cell_angle_beta 90
_cell_angle_gamma 90
_cell_formula_units_Z 8
_cell_length_a 12.3364(6)
_cell_length_b 8.7782(4)
_cell_length_c 36.9717(14)
_cell_measurement_reflns_used 1386
_cell_measurement_temperature 100(2)
_cell_measurement_theta_max 18.79
_cell_measurement_theta_min 2.75
_cell_volume 4003.7(3)
_computing_cell_refinement 'Bruker SAINT'
_computing_data_collection 'Bruker APEX2'
_computing_data_reduction 'Bruker SAINT'
_computing_molecular_graphics 'Bruker SHELXTL'
_computing_publication_material 'Bruker SHELXTL'
_computing_structure_refinement 'SHELXL-2013 (Sheldrick, 2013)'
_computing_structure_solution 'SHELXL-2013 (Sheldrick, 2013)'
_diffrn_ambient_temperature 100(2)
_diffrn_measured_fraction_theta_full 1.000
_diffrn_measured_fraction_theta_max 0.999
_diffrn_measurement_device_type 'Bruker APEX-II CCD'
_diffrn_measurement_method '\f and \w scans'
_diffrn_radiation_type MoK\a
_diffrn_radiation_wavelength 0.71073
_diffrn_reflns_av_R_equivalents 0.1671
_diffrn_reflns_av_unetI/netI 0.1019
_diffrn_reflns_laue_measured_fraction_full 1.000
_diffrn_reflns_laue_measured_fraction_max 0.999
_diffrn_reflns_limit_h_max 14
_diffrn_reflns_limit_h_min -16
_diffrn_reflns_limit_k_max 11
_diffrn_reflns_limit_k_min -11
_diffrn_reflns_limit_l_max 48
_diffrn_reflns_limit_l_min -48
_diffrn_reflns_number 33809
_diffrn_reflns_point_group_measured_fraction_full 1.000
_diffrn_reflns_point_group_measured_fraction_max 0.999
_diffrn_reflns_theta_full 25.242
_diffrn_reflns_theta_max 27.547
_diffrn_reflns_theta_min 1.102
_diffrn_source 'sealed tube'
_exptl_absorpt_coefficient_mu 0.074
_exptl_absorpt_correction_T_max 0.7456
_exptl_absorpt_correction_T_min 0.6322
_exptl_absorpt_correction_type multi-scan
_exptl_absorpt_process_details SADABS-2012/1
_exptl_crystal_colour colourless
_exptl_crystal_density_diffrn 1.189
_exptl_crystal_description needle
_exptl_crystal_F_000 1536
_exptl_crystal_size_max 0.44
_exptl_crystal_size_mid 0.049
_exptl_crystal_size_min 0.022
_refine_diff_density_max 0.210
_refine_diff_density_min -0.246
_refine_diff_density_rms 0.059
_refine_ls_extinction_method none
_refine_ls_goodness_of_fit_ref 0.999
_refine_ls_hydrogen_treatment mixed
_refine_ls_matrix_type full
_refine_ls_number_parameters 250
_refine_ls_number_reflns 4606
_refine_ls_number_restraints 0
_refine_ls_restrained_S_all 0.999
_refine_ls_R_factor_all 0.1412
_refine_ls_R_factor_gt 0.0598
_refine_ls_shift/su_max 0.000
_refine_ls_shift/su_mean 0.000
_refine_ls_structure_factor_coef Fsqd
_refine_ls_weighting_details 'w=1/[\s^2^(Fo^2^)+(0.0587P)^2^] where P=(Fo^2^+2Fc^2^)/3'
_refine_ls_weighting_scheme calc
_refine_ls_wR_factor_gt 0.1170
_refine_ls_wR_factor_ref 0.1500
_reflns_Friedel_coverage 0.000
_reflns_number_gt 2402
_reflns_number_total 4606
_reflns_threshold_expression 'I > 2\s(I)'
_cod_data_source_file ol5b01848_si_002.cif
_cod_data_source_block 19
_cod_database_code 1529863
_shelx_space_group_comment
;
The symmetry employed for this shelxl refinement is uniquely defined
by the following loop, which should always be used as a source of
symmetry information in preference to the above space-group names.
They are only intended as comments.
;
_shelxl_version_number 2013-3

loop_
_space_group_symop_operation_xyz
'x, y, z'
'-x+1/2, -y, z+1/2'
'x+1/2, -y+1/2, -z'
'-x, y+1/2, -z+1/2'
'-x, -y, -z'
'x-1/2, y, -z-1/2'
'-x-1/2, y-1/2, z'
'x, -y-1/2, z-1/2'

loop_
_atom_site_label
_atom_site_type_symbol
_atom_site_fract_x
_atom_site_fract_y
_atom_site_fract_z
_atom_site_U_iso_or_equiv
_atom_site_adp_type
_atom_site_occupancy
_atom_site_site_symmetry_order
_atom_site_calc_flag
_atom_site_refinement_flags_posn
_atom_site_refinement_flags_adp
C1 C 0.3704(2) 0.9033(3) -0.00724(7) 0.0339(7) Uani 1 1 d . .
H1 H 0.4419 0.8999 -0.0153 0.041 Uiso 1 1 calc R U
C2 C 0.2924(3) 0.9791(3) -0.02767(7) 0.0399(8) Uani 1 1 d . .
H2 H 0.3123 1.0276 -0.0490 0.048 Uiso 1 1 calc R U
C3 C 0.1863(3) 0.9825(3) -0.01644(7) 0.0384(8) Uani 1 1 d . .
H3 H 0.1346 1.0345 -0.0300 0.046 Uiso 1 1 calc R U
C4 C 0.1566(3) 0.9085(3) 0.01506(7) 0.0391(8) Uani 1 1 d . .
H4 H 0.0844 0.9084 0.0224 0.047 Uiso 1 1 calc R U
C5 C 0.2338(2) 0.8348(3) 0.03570(7) 0.0332(7) Uani 1 1 d . .
H5 H 0.2130 0.7860 0.0569 0.040 Uiso 1 1 calc R U
C6 C 0.3421(2) 0.8321(3) 0.02528(7) 0.0271(6) Uani 1 1 d . .
C7 C 0.4269(2) 0.7568(3) 0.04682(7) 0.0289(6) Uani 1 1 d . .
H7 H 0.4944 0.7459 0.0359 0.035 Uiso 1 1 calc R U
C8 C 0.4169(2) 0.7028(3) 0.08014(7) 0.0257(6) Uani 1 1 d . .
H8 H 0.3508 0.7154 0.0918 0.031 Uiso 1 1 calc R U
C9 C 0.5067(2) 0.6221(3) 0.10024(6) 0.0209(5) Uani 1 1 d . .
H9 H 0.5667 0.6080 0.0832 0.025 Uiso 1 1 calc R U
C10 C 0.4718(2) 0.4637(3) 0.11299(6) 0.0199(6) Uani 1 1 d . .
C11 C 0.3708(2) 0.4378(3) 0.12848(6) 0.0258(6) Uani 1 1 d . .
H11 H 0.3243 0.5200 0.1319 0.031 Uiso 1 1 calc R U
C12 C 0.3368(2) 0.2941(3) 0.13905(7) 0.0277(6) Uani 1 1 d . .
H12 H 0.2695 0.2809 0.1499 0.033 Uiso 1 1 calc R U
C13 C 0.4042(2) 0.1705(3) 0.13325(7) 0.0269(6) Uani 1 1 d . .
H13 H 0.3810 0.0728 0.1391 0.032 Uiso 1 1 calc R U
C14 C 0.5064(2) 0.1933(3) 0.11861(6) 0.0236(6) Uani 1 1 d . .
H14 H 0.5521 0.1105 0.1148 0.028 Uiso 1 1 calc R U
C15 C 0.5409(2) 0.3386(3) 0.10955(6) 0.0203(6) Uani 1 1 d . .
C16 C 0.5495(2) 0.7209(3) 0.13152(6) 0.0236(6) Uani 1 1 d . .
H16A H 0.5656 0.8219 0.1223 0.028 Uiso 1 1 calc R U
H16B H 0.4928 0.7314 0.1495 0.028 Uiso 1 1 calc R U
C17 C 0.6503(2) 0.6574(3) 0.14967(6) 0.0204(5) Uani 1 1 d . .
H17 H 0.6323 0.5598 0.1610 0.025 Uiso 1 1 calc R U
C18 C 0.6962(2) 0.7632(3) 0.17815(6) 0.0239(6) Uani 1 1 d . .
H18A H 0.6390 0.7901 0.1950 0.029 Uiso 1 1 calc R U
H18B H 0.7206 0.8561 0.1665 0.029 Uiso 1 1 calc R U
C19 C 0.7910(2) 0.6936(3) 0.19933(6) 0.0239(6) Uani 1 1 d . .
H19A H 0.7654 0.6050 0.2125 0.029 Uiso 1 1 calc R U
H19B H 0.8460 0.6596 0.1824 0.029 Uiso 1 1 calc R U
C20 C 0.8412(2) 0.8040(3) 0.22560(6) 0.0220(6) Uani 1 1 d . .
C21 C 0.7890(2) 0.8374(3) 0.25838(7) 0.0272(6) Uani 1 1 d . .
H21 H 0.7244 0.7886 0.2642 0.033 Uiso 1 1 calc R U
C22 C 0.8330(2) 0.9423(3) 0.28208(7) 0.0327(7) Uani 1 1 d . .
H22 H 0.7974 0.9641 0.3036 0.039 Uiso 1 1 calc R U
C23 C 0.9290(2) 1.0150(3) 0.27403(7) 0.0322(7) Uani 1 1 d . .
H23 H 0.9581 1.0853 0.2902 0.039 Uiso 1 1 calc R U
C24 C 0.9823(2) 0.9831(3) 0.24190(7) 0.0287(6) Uani 1 1 d . .
H24 H 1.0473 1.0314 0.2364 0.034 Uiso 1 1 calc R U
C25 C 0.9376(2) 0.8784(3) 0.21794(7) 0.0245(6) Uani 1 1 d . .
H25 H 0.9732 0.8578 0.1963 0.029 Uiso 1 1 calc R U
O1 O 0.64436(14) 0.36206(19) 0.09672(4) 0.0233(4) Uani 1 1 d . .
H1A H 0.683(2) 0.282(3) 0.1020(7) 0.035 Uiso 1 1 d . U
O2 O 0.73472(14) 0.63257(19) 0.12281(4) 0.0244(4) Uani 1 1 d . .
H2A H 0.711(2) 0.553(3) 0.1096(7) 0.037 Uiso 1 1 d . U

loop_
_atom_site_aniso_label
_atom_site_aniso_U_11
_atom_site_aniso_U_22
_atom_site_aniso_U_33
_atom_site_aniso_U_23
_atom_site_aniso_U_13
_atom_site_aniso_U_12
C1 0.0380(19) 0.0373(17) 0.0264(15) 0.0029(12) -0.0049(13) -0.0015(13)
C2 0.059(2) 0.0325(16) 0.0287(15) 0.0053(13) -0.0128(15) 0.0005(15)
C3 0.051(2) 0.0355(17) 0.0287(15) -0.0030(13) -0.0175(15) 0.0122(15)
C4 0.042(2) 0.0447(18) 0.0301(16) -0.0054(13) -0.0096(14) 0.0149(15)
C5 0.0364(19) 0.0403(17) 0.0230(14) -0.0013(12) -0.0054(12) 0.0087(14)
C6 0.0314(17) 0.0278(15) 0.0220(13) -0.0004(11) -0.0066(12) 0.0047(12)
C7 0.0303(17) 0.0288(15) 0.0277(14) 0.0027(12) -0.0051(12) 0.0040(12)
C8 0.0238(15) 0.0249(14) 0.0286(15) -0.0017(11) -0.0027(12) 0.0026(11)
C9 0.0215(14) 0.0203(13) 0.0208(12) -0.0004(10) -0.0016(11) 0.0036(11)
C10 0.0211(15) 0.0228(13) 0.0158(12) -0.0016(10) -0.0037(10) -0.0016(10)
C11 0.0219(15) 0.0291(15) 0.0263(14) -0.0032(11) 0.0005(11) 0.0009(12)
C12 0.0223(16) 0.0332(16) 0.0275(14) 0.0001(11) 0.0021(11) -0.0050(12)
C13 0.0277(16) 0.0250(14) 0.0278(15) 0.0041(11) -0.0039(12) -0.0059(12)
C14 0.0234(15) 0.0197(13) 0.0276(14) -0.0011(11) -0.0037(11) 0.0019(11)
C15 0.0190(14) 0.0241(13) 0.0178(12) -0.0009(10) 0.0001(10) -0.0033(10)
C16 0.0266(16) 0.0197(13) 0.0246(14) -0.0008(10) -0.0015(11) 0.0007(11)
C17 0.0207(14) 0.0199(13) 0.0208(12) 0.0015(10) 0.0029(11) -0.0012(10)
C18 0.0261(16) 0.0218(13) 0.0238(13) -0.0012(11) -0.0024(11) -0.0002(11)
C19 0.0305(16) 0.0194(13) 0.0220(13) -0.0011(10) -0.0049(11) -0.0021(11)
C20 0.0259(15) 0.0185(13) 0.0215(13) 0.0012(10) -0.0052(11) 0.0021(11)
C21 0.0270(16) 0.0277(14) 0.0271(14) 0.0026(11) -0.0018(12) -0.0056(12)
C22 0.045(2) 0.0308(15) 0.0226(14) -0.0030(12) -0.0001(13) -0.0055(14)
C23 0.0397(18) 0.0309(15) 0.0259(14) -0.0048(12) -0.0073(13) -0.0081(13)
C24 0.0245(16) 0.0277(14) 0.0340(15) 0.0018(12) -0.0008(12) -0.0076(12)
C25 0.0255(16) 0.0247(14) 0.0232(13) 0.0010(11) -0.0013(11) 0.0035(11)
O1 0.0205(10) 0.0200(9) 0.0295(10) 0.0024(7) 0.0014(8) 0.0014(8)
O2 0.0254(11) 0.0244(10) 0.0232(9) -0.0035(7) 0.0020(8) -0.0053(8)

loop_
_atom_type_symbol
_atom_type_description
_atom_type_scat_dispersion_real
_atom_type_scat_dispersion_imag
_atom_type_scat_source
C C 0.0033 0.0016 'International Tables Vol C Tables 4.2.6.8 and 6.1.1.4'
H H 0.0000 0.0000 'International Tables Vol C Tables 4.2.6.8 and 6.1.1.4'
O O 0.0106 0.0060 'International Tables Vol C Tables 4.2.6.8 and 6.1.1.4'

loop_
_geom_angle_atom_site_label_1
_geom_angle_atom_site_label_2
_geom_angle_atom_site_label_3
_geom_angle
C2 C1 C6 120.4(3)
C2 C1 H1 119.8
C6 C1 H1 119.8
C3 C2 C1 120.3(3)
C3 C2 H2 119.8
C1 C2 H2 119.8
C2 C3 C4 119.8(3)
C2 C3 H3 120.1
C4 C3 H3 120.1
C5 C4 C3 120.2(3)
C5 C4 H4 119.9
C3 C4 H4 119.9
C4 C5 C6 121.1(3)
C4 C5 H5 119.4
C6 C5 H5 119.4
C5 C6 C1 118.1(2)
C5 C6 C7 122.7(2)
C1 C6 C7 119.2(3)
C8 C7 C6 126.7(3)
C8 C7 H7 116.6
C6 C7 H7 116.6
C7 C8 C9 123.9(2)
C7 C8 H8 118.1
C9 C8 H8 118.1
C8 C9 C10 111.8(2)
C8 C9 C16 110.90(19)
C10 C9 C16 112.17(19)
C8 C9 H9 107.2
C10 C9 H9 107.2
C16 C9 H9 107.2
C11 C10 C15 117.2(2)
C11 C10 C9 121.8(2)
C15 C10 C9 121.0(2)
C12 C11 C10 122.4(2)
C12 C11 H11 118.8
C10 C11 H11 118.8
C13 C12 C11 119.3(2)
C13 C12 H12 120.4
C11 C12 H12 120.4
C12 C13 C14 119.6(2)
C12 C13 H13 120.2
C14 C13 H13 120.2
C15 C14 C13 120.4(2)
C15 C14 H14 119.8
C13 C14 H14 119.8
O1 C15 C14 120.4(2)
O1 C15 C10 118.7(2)
C14 C15 C10 120.9(2)
C17 C16 C9 113.94(19)
C17 C16 H16A 108.8
C9 C16 H16A 108.8
C17 C16 H16B 108.8
C9 C16 H16B 108.8
H16A C16 H16B 107.7
O2 C17 C18 107.4(2)
O2 C17 C16 109.84(19)
C18 C17 C16 112.8(2)
O2 C17 H17 108.9
C18 C17 H17 108.9
C16 C17 H17 108.9
C17 C18 C19 113.3(2)
C17 C18 H18A 108.9
C19 C18 H18A 108.9
C17 C18 H18B 108.9
C19 C18 H18B 108.9
H18A C18 H18B 107.7
C20 C19 C18 112.7(2)
C20 C19 H19A 109.1
C18 C19 H19A 109.1
C20 C19 H19B 109.1
C18 C19 H19B 109.1
H19A C19 H19B 107.8
C25 C20 C21 118.2(2)
C25 C20 C19 121.6(2)
C21 C20 C19 120.2(2)
C22 C21 C20 120.4(3)
C22 C21 H21 119.8
C20 C21 H21 119.8
C23 C22 C21 120.6(3)
C23 C22 H22 119.7
C21 C22 H22 119.7
C22 C23 C24 119.9(2)
C22 C23 H23 120.0
C24 C23 H23 120.0
C23 C24 C25 119.5(2)
C23 C24 H24 120.3
C25 C24 H24 120.3
C20 C25 C24 121.4(2)
C20 C25 H25 119.3
C24 C25 H25 119.3
C15 O1 H1A 108.0(18)
C17 O2 H2A 104.7(17)

loop_
_geom_bond_atom_site_label_1
_geom_bond_atom_site_label_2
_geom_bond_distance
C1 C2 1.393(4)
C1 C6 1.399(4)
C1 H1 0.9300
C2 C3 1.374(4)
C2 H2 0.9300
C3 C4 1.383(4)
C3 H3 0.9300
C4 C5 1.382(4)
C4 H4 0.9300
C5 C6 1.390(4)
C5 H5 0.9300
C6 C7 1.472(3)
C7 C8 1.325(3)
C7 H7 0.9300
C8 C9 1.510(3)
C8 H8 0.9300
C9 C10 1.530(3)
C9 C16 1.539(3)
C9 H9 0.9800
C10 C11 1.390(3)
C10 C15 1.396(3)
C11 C12 1.385(3)
C11 H11 0.9300
C12 C13 1.383(4)
C12 H12 0.9300
C13 C14 1.387(4)
C13 H13 0.9300
C14 C15 1.387(3)
C14 H14 0.9300
C15 O1 1.377(3)
C16 C17 1.520(3)
C16 H16A 0.9700
C16 H16B 0.9700
C17 O2 1.455(3)
C17 C18 1.514(3)
C17 H17 0.9800
C18 C19 1.535(3)
C18 H18A 0.9700
C18 H18B 0.9700
C19 C20 1.506(3)
C19 H19A 0.9700
C19 H19B 0.9700
C20 C25 1.386(4)
C20 C21 1.403(3)
C21 C22 1.382(3)
C21 H21 0.9300
C22 C23 1.378(4)
C22 H22 0.9300
C23 C24 1.386(4)
C23 H23 0.9300
C24 C25 1.390(3)
C24 H24 0.9300
C25 H25 0.9300
O1 H1A 0.87(3)
O2 H2A 0.90(3)

loop_
_geom_torsion_atom_site_label_1
_geom_torsion_atom_site_label_2
_geom_torsion_atom_site_label_3
_geom_torsion_atom_site_label_4
_geom_torsion
C6 C1 C2 C3 -1.2(4)
C1 C2 C3 C4 -0.9(4)
C2 C3 C4 C5 1.7(4)
C3 C4 C5 C6 -0.5(4)
C4 C5 C6 C1 -1.5(4)
C4 C5 C6 C7 179.1(3)
C2 C1 C6 C5 2.3(4)
C2 C1 C6 C7 -178.2(2)
C5 C6 C7 C8 -10.4(4)
C1 C6 C7 C8 170.2(3)
C6 C7 C8 C9 178.0(2)
C7 C8 C9 C10 -123.9(3)
C7 C8 C9 C16 110.1(3)
C8 C9 C10 C11 -43.3(3)
C16 C9 C10 C11 82.0(3)
C8 C9 C10 C15 136.9(2)
C16 C9 C10 C15 -97.8(3)
C15 C10 C11 C12 -2.3(4)
C9 C10 C11 C12 177.9(2)
C10 C11 C12 C13 -1.7(4)
C11 C12 C13 C14 3.1(4)
C12 C13 C14 C15 -0.5(4)
C13 C14 C15 O1 176.7(2)
C13 C14 C15 C10 -3.7(4)
C11 C10 C15 O1 -175.4(2)
C9 C10 C15 O1 4.4(3)
C11 C10 C15 C14 5.0(3)
C9 C10 C15 C14 -175.2(2)
C8 C9 C16 C17 -171.8(2)
C10 C9 C16 C17 62.4(3)
C9 C16 C17 O2 55.3(3)
C9 C16 C17 C18 175.1(2)
O2 C17 C18 C19 -64.6(3)
C16 C17 C18 C19 174.1(2)
C17 C18 C19 C20 175.7(2)
C18 C19 C20 C25 -101.8(3)
C18 C19 C20 C21 76.5(3)
C25 C20 C21 C22 0.4(4)
C19 C20 C21 C22 -177.9(2)
C20 C21 C22 C23 -0.5(4)
C21 C22 C23 C24 0.1(4)
C22 C23 C24 C25 0.4(4)
C21 C20 C25 C24 0.1(4)
C19 C20 C25 C24 178.4(2)
C23 C24 C25 C20 -0.5(4)
